data_4070584
loop_
_publ_author_name
'Wells, Kyle D.'
'Ferguson, Michael J.'
'McDonald, Robert'
'Cowie, Martin'

_publ_section_title
;
 A-Frame Complexes of Dirhodium Bridged by Dicarbene and Diphosphine
 Ligands
;
_journal_issue 4
_journal_name_full Organometallics
_journal_page_first 691
_journal_paper_doi 10.1021/om7007937
_journal_volume 27
_journal_year 2008
_chemical_formula_moiety 'C42 H46 Br N4 O2 P2 Rh2, C24 H20 B, 0.5(C H2 Cl2)'
_chemical_formula_sum 'C66.5 H67 B Br Cl N4 O2 P2 Rh2'
_chemical_formula_weight 1348.17
_chemical_name_systematic
;

  ?

;
_space_group_IT_number 2
_symmetry_cell_setting triclinic
_symmetry_space_group_name_Hall '-P 1'
_symmetry_space_group_name_H-M 'P -1'
_atom_sites_solution_hydrogens geom
_atom_sites_solution_primary direct
_atom_sites_solution_secondary difmap
_audit_creation_method 'manual editing of SHELXL template'
_cell_angle_alpha 80.025(2)
_cell_angle_beta 82.513(2)
_cell_angle_gamma 85.2524(18)
_cell_formula_units_Z 2
_cell_length_a 9.8546(8)
_cell_length_b 15.6685(13)
_cell_length_c 20.6221(17)
_cell_measurement_reflns_used 3577
_cell_measurement_temperature 193(2)
_cell_measurement_theta_max 25.85
_cell_measurement_theta_min 2.20
_cell_volume 3103.4(4)
_computing_cell_refinement 'Bruker SAINT (Bruker, 1997)'
_computing_data_collection 'Bruker SMART (Bruker, 1997)'
_computing_data_reduction 'Bruker SAINT (Bruker, 1997)'
_computing_molecular_graphics 'Bruker SHELXTL (Bruker, 1997)'
_computing_publication_material 'Bruker SHELXTL (Bruker, 1997)'
_computing_structure_refinement 'SHELXL-97 (Sheldrick, 1997)'
_computing_structure_solution 'DIRDIF-96 (Beurskens et al., 1996)'
_diffrn_ambient_temperature 193(2)
_diffrn_detector_area_resol_mean 8.192
_diffrn_measured_fraction_theta_full 0.986
_diffrn_measured_fraction_theta_max 0.986
_diffrn_measurement_device_type 'Bruker PLATFORM diffractometer/SMART 1000 CCD area detector'
_diffrn_measurement_method '\w scans'
_diffrn_radiation_monochromator graphite
_diffrn_radiation_source 'fine-focus sealed tube'
_diffrn_radiation_type MoK\a
_diffrn_radiation_wavelength 0.71073
_diffrn_reflns_av_R_equivalents 0.0000
_diffrn_reflns_av_sigmaI/netI 0.0310
_diffrn_reflns_limit_h_max 12
_diffrn_reflns_limit_h_min -12
_diffrn_reflns_limit_k_max 19
_diffrn_reflns_limit_k_min -19
_diffrn_reflns_limit_l_max 25
_diffrn_reflns_limit_l_min -25
_diffrn_reflns_number 32459
_diffrn_reflns_theta_full 26.45
_diffrn_reflns_theta_max 26.45
_diffrn_reflns_theta_min 1.01
_diffrn_standards_decay_% 0
_diffrn_standards_interval_time 0
_diffrn_standards_number 0
_exptl_absorpt_coefficient_mu 1.317
_exptl_absorpt_correction_T_max 0.7880
_exptl_absorpt_correction_T_min 0.5312
_exptl_absorpt_correction_type multi-scan
_exptl_absorpt_process_details 'TWINABS (Sheldrick, 2002)'
_exptl_crystal_colour yellow
_exptl_crystal_density_diffrn 1.443
_exptl_crystal_density_method 'not measured'
_exptl_crystal_description prism
_exptl_crystal_F_000 1374
_exptl_crystal_size_max 0.55
_exptl_crystal_size_mid 0.40
_exptl_crystal_size_min 0.19
_refine_diff_density_max 1.387
_refine_diff_density_min -0.738
_refine_diff_density_rms 0.152
_refine_ls_extinction_method none
_refine_ls_goodness_of_fit_ref 1.138
_refine_ls_hydrogen_treatment constr
_refine_ls_matrix_type full
_refine_ls_number_parameters 770
_refine_ls_number_reflns 32459
_refine_ls_number_restraints 3
_refine_ls_restrained_S_all 1.138
_refine_ls_R_factor_all 0.0479
_refine_ls_R_factor_gt 0.0402
_refine_ls_shift/su_max 0.001
_refine_ls_shift/su_mean 0.000
_refine_ls_structure_factor_coef Fsqd
_refine_ls_weighting_details 'calc w=1/[\s^2^(Fo^2^)+(0.0681P)^2^+7.1822P] where P=(Fo^2^+2Fc^2^)/3'
_refine_ls_weighting_scheme calc
_refine_ls_wR_factor_gt 0.1368
_refine_ls_wR_factor_ref 0.1427
_reflns_number_gt 28297
_reflns_number_total 32459
_reflns_threshold_expression I>2\s(I)
_cod_data_source_file om7007937-file001.cif
_cod_data_source_block 5b
_cod_depositor_comments
;
The following automatic conversions were performed:

'_symmetry_cell_setting' value 'Triclinic' changed to 'triclinic'
according to /home/saulius/struct/CIF-dictionaries/cif_core.dic
dictionary named 'cif_core.dic' version 2.4.1 from 2010-06-29.

Automatic conversion script
Id: cif_fix_values 1715 2011-07-08 13:25:40Z adriana 
;
_cod_database_code 4070584

loop_
_symmetry_equiv_pos_as_xyz
'x, y, z'
'-x, -y, -z'

loop_
_atom_site_label
_atom_site_type_symbol
_atom_site_fract_x
_atom_site_fract_y
_atom_site_fract_z
_atom_site_U_iso_or_equiv
_atom_site_adp_type
_atom_site_occupancy
_atom_site_symmetry_multiplicity
_atom_site_calc_flag
_atom_site_refinement_flags
_atom_site_disorder_assembly
_atom_site_disorder_group
Rh1 Rh 0.09838(3) 0.427544(17) 0.176280(14) 0.02420(7) Uani 1 1 d . . .
Rh2 Rh 0.05710(3) 0.359648(18) 0.337969(14) 0.02469(7) Uani 1 1 d . . .
Br Br 0.27337(4) 0.36704(3) 0.25534(2) 0.03194(9) Uani 1 1 d . . .
P1 P 0.04713(9) 0.28918(6) 0.16782(5) 0.02375(19) Uani 1 1 d . . .
P2 P 0.01906(9) 0.22465(6) 0.31683(5) 0.02406(19) Uani 1 1 d . . .
O1 O -0.0779(3) 0.50742(19) 0.07441(15) 0.0450(7) Uani 1 1 d . . .
O2 O -0.1979(3) 0.3719(2) 0.42904(18) 0.0580(9) Uani 1 1 d . . .
N10 N 0.2172(3) 0.6120(2) 0.13328(18) 0.0376(8) Uani 1 1 d . A .
N11 N 0.0676(3) 0.60530(19) 0.21889(16) 0.0309(7) Uani 1 1 d . . .
N12 N 0.0725(3) 0.55320(19) 0.33431(16) 0.0289(7) Uani 1 1 d . . .
N13 N 0.1917(3) 0.4847(2) 0.40941(16) 0.0333(7) Uani 1 1 d . B .
C1 C -0.0126(4) 0.4744(2) 0.11482(19) 0.0298(8) Uani 1 1 d . . .
C2 C -0.0993(4) 0.3659(2) 0.3932(2) 0.0365(9) Uani 1 1 d . . .
C10 C 0.1409(4) 0.5554(2) 0.1770(2) 0.0284(8) Uani 1 1 d . . .
C11 C 0.1875(5) 0.6953(3) 0.1475(2) 0.0509(12) Uani 1 1 d . . .
H11 H 0.2267 0.7465 0.1234 0.061 Uiso 1 1 calc R . .
C12 C 0.0951(5) 0.6914(3) 0.2006(2) 0.0448(11) Uani 1 1 d . . .
H12 H 0.0558 0.7384 0.2217 0.054 Uiso 1 1 calc R . .
C13 C 0.3233(4) 0.5914(3) 0.0786(2) 0.0398(10) Uani 1 1 d . . .
C14 C -0.0131(4) 0.5723(2) 0.28021(19) 0.0306(8) Uani 1 1 d . . .
H14A H -0.0550 0.5188 0.2754 0.037 Uiso 1 1 calc R . .
H14B H -0.0880 0.6158 0.2906 0.037 Uiso 1 1 calc R . .
C15 C 0.1102(4) 0.4721(2) 0.36434(19) 0.0284(8) Uani 1 1 d . . .
C16 C 0.1309(5) 0.6156(3) 0.3596(2) 0.0411(10) Uani 1 1 d . . .
H16 H 0.1203 0.6767 0.3465 0.049 Uiso 1 1 calc R . .
C17 C 0.2050(5) 0.5733(3) 0.4061(2) 0.0425(10) Uani 1 1 d . . .
H17 H 0.2574 0.5990 0.4323 0.051 Uiso 1 1 calc R . .
C18 C 0.2562(4) 0.4168(3) 0.4589(2) 0.0376(9) Uani 1 1 d . . .
C1AA C 0.3969(11) 0.5031(6) 0.0982(5) 0.074(3) Uani 0.67 1 d P A 1
H1AA H 0.4383 0.5026 0.1390 0.089 Uiso 0.67 1 calc PR A 1
H1AB H 0.4688 0.4920 0.0625 0.089 Uiso 0.67 1 calc PR A 1
H1AC H 0.3310 0.4578 0.1056 0.089 Uiso 0.67 1 calc PR A 1
C1BA C 0.2572(11) 0.6007(9) 0.0179(5) 0.088(4) Uani 0.67 1 d P A 1
H1BA H 0.2123 0.6591 0.0092 0.106 Uiso 0.67 1 calc PR A 1
H1BB H 0.1887 0.5574 0.0234 0.106 Uiso 0.67 1 calc PR A 1
H1BC H 0.3264 0.5920 -0.0194 0.106 Uiso 0.67 1 calc PR A 1
C1CA C 0.4364(10) 0.6566(7) 0.0662(6) 0.081(3) Uani 0.67 1 d P A 1
H1CA H 0.4835 0.6511 0.1059 0.097 Uiso 0.67 1 calc PR A 1
H1CB H 0.3951 0.7158 0.0563 0.097 Uiso 0.67 1 calc PR A 1
H1CC H 0.5025 0.6445 0.0286 0.097 Uiso 0.67 1 calc PR A 1
C1DA C 0.3179(9) 0.3439(4) 0.4258(4) 0.054(2) Uani 0.67 1 d P B 1
H1DA H 0.3887 0.3652 0.3900 0.065 Uiso 0.67 1 calc PR B 1
H1DB H 0.2466 0.3189 0.4072 0.065 Uiso 0.67 1 calc PR B 1
H1DC H 0.3591 0.2993 0.4581 0.065 Uiso 0.67 1 calc PR B 1
C1EA C 0.1462(8) 0.3965(5) 0.5145(4) 0.057(2) Uani 0.67 1 d P B 1
H1EA H 0.1132 0.4496 0.5321 0.068 Uiso 0.67 1 calc PR B 1
H1EB H 0.1824 0.3536 0.5495 0.068 Uiso 0.67 1 calc PR B 1
H1EC H 0.0702 0.3728 0.4985 0.068 Uiso 0.67 1 calc PR B 1
C1FA C 0.3730(7) 0.4586(5) 0.4832(4) 0.0471(17) Uani 0.67 1 d P B 1
H1FA H 0.3346 0.5075 0.5051 0.056 Uiso 0.67 1 calc PR B 1
H1FB H 0.4393 0.4794 0.4453 0.056 Uiso 0.67 1 calc PR B 1
H1FC H 0.4190 0.4153 0.5147 0.056 Uiso 0.67 1 calc PR B 1
C1AB C 0.440(2) 0.567(2) 0.1102(11) 0.111(9) Uani 0.33 1 d P A 2
H1AD H 0.4562 0.6109 0.1360 0.134 Uiso 0.33 1 calc PR A 2
H1AE H 0.5194 0.5602 0.0769 0.134 Uiso 0.33 1 calc PR A 2
H1AF H 0.4274 0.5110 0.1398 0.134 Uiso 0.33 1 calc PR A 2
C1BB C 0.357(3) 0.6769(14) 0.0298(11) 0.096(7) Uani 0.33 1 d P A 2
H1BD H 0.2764 0.6989 0.0071 0.115 Uiso 0.33 1 calc PR A 2
H1BE H 0.4342 0.6651 -0.0030 0.115 Uiso 0.33 1 calc PR A 2
H1BF H 0.3806 0.7204 0.0546 0.115 Uiso 0.33 1 calc PR A 2
C1CB C 0.276(3) 0.5330(19) 0.0378(14) 0.128(16) Uani 0.33 1 d P A 2
H1CD H 0.1945 0.5606 0.0179 0.154 Uiso 0.33 1 calc PR A 2
H1CE H 0.2521 0.4780 0.0660 0.154 Uiso 0.33 1 calc PR A 2
H1CF H 0.3487 0.5221 0.0027 0.154 Uiso 0.33 1 calc PR A 2
C1DB C 0.1948(19) 0.3213(9) 0.4690(9) 0.069(5) Uani 0.33 1 d P B 2
H1DD H 0.0963 0.3259 0.4838 0.083 Uiso 0.33 1 calc PR B 2
H1DE H 0.2413 0.2815 0.5024 0.083 Uiso 0.33 1 calc PR B 2
H1DF H 0.2100 0.2992 0.4268 0.083 Uiso 0.33 1 calc PR B 2
C1EB C 0.2319(18) 0.4395(10) 0.5292(7) 0.059(4) Uani 0.33 1 d P B 2
H1ED H 0.1332 0.4486 0.5422 0.071 Uiso 0.33 1 calc PR B 2
H1EE H 0.2771 0.4926 0.5300 0.071 Uiso 0.33 1 calc PR B 2
H1EF H 0.2698 0.3917 0.5603 0.071 Uiso 0.33 1 calc PR B 2
C1FB C 0.4023(15) 0.4027(10) 0.4385(8) 0.057(4) Uani 0.33 1 d P B 2
H1FD H 0.4162 0.3897 0.3933 0.068 Uiso 0.33 1 calc PR B 2
H1FE H 0.4402 0.3539 0.4687 0.068 Uiso 0.33 1 calc PR B 2
H1FF H 0.4488 0.4552 0.4399 0.068 Uiso 0.33 1 calc PR B 2
C20 C 0.0948(4) 0.2022(2) 0.23440(18) 0.0257(8) Uani 1 1 d . . .
H20A H 0.1959 0.1961 0.2329 0.031 Uiso 1 1 calc R . .
H20B H 0.0631 0.1466 0.2272 0.031 Uiso 1 1 calc R . .
C21 C 0.1391(4) 0.2550(2) 0.09279(18) 0.0271(8) Uani 1 1 d . . .
C22 C 0.0888(5) 0.2836(4) 0.0331(2) 0.0650(16) Uani 1 1 d . . .
H22 H 0.0052 0.3184 0.0319 0.078 Uiso 1 1 calc R . .
C23 C 0.1582(6) 0.2625(4) -0.0252(3) 0.0706(17) Uani 1 1 d . . .
H23 H 0.1212 0.2822 -0.0659 0.085 Uiso 1 1 calc R . .
C24 C 0.2802(5) 0.2132(3) -0.0250(2) 0.0476(11) Uani 1 1 d . . .
H24 H 0.3280 0.1987 -0.0650 0.057 Uiso 1 1 calc R . .
C25 C 0.3306(5) 0.1861(4) 0.0330(2) 0.0581(14) Uani 1 1 d . . .
H25 H 0.4153 0.1524 0.0338 0.070 Uiso 1 1 calc R . .
C26 C 0.2606(4) 0.2065(3) 0.0922(2) 0.0476(11) Uani 1 1 d . . .
H26 H 0.2981 0.1863 0.1327 0.057 Uiso 1 1 calc R . .
C31 C -0.1287(4) 0.2682(2) 0.16091(18) 0.0299(8) Uani 1 1 d . . .
C32 C -0.2327(4) 0.3329(3) 0.1634(2) 0.0394(10) Uani 1 1 d . . .
H32 H -0.2126 0.3897 0.1679 0.047 Uiso 1 1 calc R . .
C33 C -0.3669(5) 0.3149(4) 0.1592(3) 0.0605(15) Uani 1 1 d . . .
H33 H -0.4378 0.3597 0.1603 0.073 Uiso 1 1 calc R . .
C34 C -0.3970(5) 0.2346(4) 0.1536(3) 0.0713(17) Uani 1 1 d . . .
H34 H -0.4891 0.2234 0.1507 0.086 Uiso 1 1 calc R . .
C35 C -0.2971(6) 0.1689(4) 0.1520(3) 0.0721(17) Uani 1 1 d . . .
H35 H -0.3201 0.1121 0.1491 0.086 Uiso 1 1 calc R . .
C36 C -0.1615(5) 0.1855(3) 0.1548(3) 0.0514(12) Uani 1 1 d . . .
H36 H -0.0913 0.1404 0.1524 0.062 Uiso 1 1 calc R . .
C41 C -0.1545(4) 0.1884(2) 0.32647(18) 0.0277(8) Uani 1 1 d . . .
C42 C -0.2655(4) 0.2488(3) 0.3203(2) 0.0347(9) Uani 1 1 d . . .
H42 H -0.2510 0.3091 0.3111 0.042 Uiso 1 1 calc R . .
C43 C -0.3973(4) 0.2210(3) 0.3274(2) 0.0501(12) Uani 1 1 d . . .
H43 H -0.4732 0.2621 0.3224 0.060 Uiso 1 1 calc R . .
C44 C -0.4179(5) 0.1336(4) 0.3416(2) 0.0560(14) Uani 1 1 d . . .
H44 H -0.5084 0.1145 0.3471 0.067 Uiso 1 1 calc R . .
C45 C -0.3094(5) 0.0742(3) 0.3480(2) 0.0528(13) Uani 1 1 d . . .
H45 H -0.3246 0.0140 0.3575 0.063 Uiso 1 1 calc R . .
C46 C -0.1781(4) 0.1008(3) 0.3407(2) 0.0384(9) Uani 1 1 d . . .
H46 H -0.1031 0.0589 0.3453 0.046 Uiso 1 1 calc R . .
C51 C 0.1023(4) 0.1422(2) 0.37477(18) 0.0254(8) Uani 1 1 d . . .
C52 C 0.0678(5) 0.1452(3) 0.4420(2) 0.0401(10) Uani 1 1 d . . .
H52 H 0.0041 0.1896 0.4554 0.048 Uiso 1 1 calc R . .
C53 C 0.1246(5) 0.0850(3) 0.4895(2) 0.0446(11) Uani 1 1 d . . .
H53 H 0.0992 0.0878 0.5352 0.053 Uiso 1 1 calc R . .
C54 C 0.2184(4) 0.0204(3) 0.4709(2) 0.0413(10) Uani 1 1 d . . .
H54 H 0.2589 -0.0207 0.5035 0.050 Uiso 1 1 calc R . .
C55 C 0.2525(4) 0.0162(3) 0.4045(2) 0.0384(9) Uani 1 1 d . . .
H55 H 0.3160 -0.0285 0.3915 0.046 Uiso 1 1 calc R . .
C56 C 0.1953(4) 0.0765(2) 0.35640(19) 0.0301(8) Uani 1 1 d . . .
H56 H 0.2198 0.0727 0.3108 0.036 Uiso 1 1 calc R . .
C61 C 0.5346(4) 0.8095(2) 0.36604(18) 0.0271(8) Uani 1 1 d . . .
C62 C 0.4019(4) 0.7797(2) 0.3787(2) 0.0349(9) Uani 1 1 d . . .
H62 H 0.3653 0.7593 0.3443 0.042 Uiso 1 1 calc R . .
C63 C 0.3223(4) 0.7788(3) 0.4388(2) 0.0364(9) Uani 1 1 d . . .
H63 H 0.2337 0.7568 0.4453 0.044 Uiso 1 1 calc R . .
C64 C 0.3710(4) 0.8098(2) 0.4901(2) 0.0359(9) Uani 1 1 d . . .
H64 H 0.3173 0.8082 0.5320 0.043 Uiso 1 1 calc R . .
C65 C 0.4982(4) 0.8428(2) 0.47908(19) 0.0335(9) Uani 1 1 d . . .
H65 H 0.5321 0.8660 0.5130 0.040 Uiso 1 1 calc R . .
C66 C 0.5774(4) 0.8421(2) 0.41839(19) 0.0297(8) Uani 1 1 d . . .
H66 H 0.6654 0.8649 0.4121 0.036 Uiso 1 1 calc R . .
C71 C 0.7765(4) 0.8418(2) 0.28508(19) 0.0298(8) Uani 1 1 d . . .
C72 C 0.8325(4) 0.8987(3) 0.2298(2) 0.0407(10) Uani 1 1 d . . .
H72 H 0.7777 0.9196 0.1951 0.049 Uiso 1 1 calc R . .
C73 C 0.9649(5) 0.9257(3) 0.2238(3) 0.0515(12) Uani 1 1 d . . .
H73 H 0.9989 0.9635 0.1850 0.062 Uiso 1 1 calc R . .
C74 C 1.0474(4) 0.8989(3) 0.2732(3) 0.0499(13) Uani 1 1 d . . .
H74 H 1.1371 0.9185 0.2694 0.060 Uiso 1 1 calc R . .
C75 C 0.9966(4) 0.8426(3) 0.3283(3) 0.0476(12) Uani 1 1 d . . .
H75 H 1.0515 0.8237 0.3633 0.057 Uiso 1 1 calc R . .
C76 C 0.8660(4) 0.8132(3) 0.3332(2) 0.0371(9) Uani 1 1 d . . .
H76 H 0.8359 0.7720 0.3706 0.044 Uiso 1 1 calc R . .
C81 C 0.6405(4) 0.7058(2) 0.27680(19) 0.0307(8) Uani 1 1 d . . .
C82 C 0.6995(4) 0.6891(3) 0.2146(2) 0.0397(10) Uani 1 1 d . . .
H82 H 0.7334 0.7361 0.1827 0.048 Uiso 1 1 calc R . .
C83 C 0.7108(5) 0.6071(3) 0.1973(3) 0.0510(12) Uani 1 1 d . . .
H83 H 0.7487 0.5991 0.1538 0.061 Uiso 1 1 calc R . .
C84 C 0.6670(5) 0.5372(4) 0.2431(3) 0.0652(16) Uani 1 1 d . . .
H84 H 0.6729 0.4808 0.2315 0.078 Uiso 1 1 calc R . .
C85 C 0.6150(6) 0.5502(3) 0.3056(3) 0.0716(17) Uani 1 1 d . . .
H85 H 0.5874 0.5022 0.3382 0.086 Uiso 1 1 calc R . .
C86 C 0.6023(5) 0.6336(3) 0.3219(3) 0.0525(13) Uani 1 1 d . . .
H86 H 0.5659 0.6408 0.3657 0.063 Uiso 1 1 calc R . .
C91 C 0.5277(4) 0.8678(2) 0.24009(19) 0.0303(8) Uani 1 1 d . . .
C92 C 0.5045(4) 0.9562(3) 0.2427(2) 0.0390(10) Uani 1 1 d . . .
H92 H 0.5481 0.9795 0.2736 0.047 Uiso 1 1 calc R . .
C93 C 0.4219(4) 1.0118(3) 0.2030(2) 0.0422(10) Uani 1 1 d . . .
H93 H 0.4093 1.0715 0.2072 0.051 Uiso 1 1 calc R . .
C94 C 0.3579(5) 0.9805(3) 0.1571(3) 0.0542(13) Uani 1 1 d . . .
H94 H 0.3019 1.0181 0.1289 0.065 Uiso 1 1 calc R . .
C95 C 0.3767(6) 0.8945(3) 0.1534(3) 0.0719(18) Uani 1 1 d . . .
H95 H 0.3333 0.8719 0.1221 0.086 Uiso 1 1 calc R . .
C96 C 0.4583(5) 0.8391(3) 0.1945(2) 0.0496(12) Uani 1 1 d . . .
H96 H 0.4669 0.7791 0.1912 0.059 Uiso 1 1 calc R . .
B B 0.6214(4) 0.8061(3) 0.2933(2) 0.0282(9) Uani 1 1 d . . .
Cl1S Cl 0.1186(6) 0.9047(5) 0.0156(4) 0.215(2) Uiso 0.50 1 d PD . .
Cl2S Cl 0.3622(7) 0.9954(5) -0.0510(4) 0.215(2) Uiso 0.50 1 d PD . .
C1S C 0.1795(8) 1.0062(6) -0.0288(13) 0.215(2) Uiso 0.50 1 d PD . .
H1SA H 0.1570 1.0519 -0.0007 0.258 Uiso 0.50 1 calc PR . .
H1SB H 0.1335 1.0237 -0.0694 0.258 Uiso 0.50 1 calc PR . .

loop_
_atom_site_aniso_label
_atom_site_aniso_U_11
_atom_site_aniso_U_22
_atom_site_aniso_U_33
_atom_site_aniso_U_23
_atom_site_aniso_U_13
_atom_site_aniso_U_12
Rh1 0.02756(14) 0.02262(14) 0.02287(15) -0.00578(12) -0.00377(12) 0.00141(11)
Rh2 0.02992(15) 0.02246(14) 0.02127(15) -0.00478(12) -0.00200(12) 0.00178(11)
Br 0.02471(17) 0.0401(2) 0.0317(2) -0.00857(17) -0.00415(16) 0.00083(15)
P1 0.0273(5) 0.0224(4) 0.0216(5) -0.0053(4) -0.0040(4) 0.0031(4)
P2 0.0271(5) 0.0228(4) 0.0212(5) -0.0030(4) -0.0024(4) 0.0031(4)
O1 0.0562(19) 0.0441(17) 0.0351(18) -0.0015(14) -0.0186(15) 0.0053(14)
O2 0.061(2) 0.053(2) 0.056(2) -0.0208(17) 0.0271(18) -0.0103(16)
N10 0.044(2) 0.0342(18) 0.034(2) -0.0064(15) 0.0024(16) -0.0088(15)
N11 0.0429(18) 0.0221(15) 0.0281(18) -0.0051(13) -0.0044(15) -0.0017(13)
N12 0.0350(17) 0.0257(15) 0.0269(17) -0.0084(14) -0.0039(14) 0.0021(13)
N13 0.0390(18) 0.0336(17) 0.0299(19) -0.0117(15) -0.0092(15) 0.0043(14)
C1 0.039(2) 0.0262(18) 0.025(2) -0.0073(16) -0.0033(17) -0.0006(16)
C2 0.050(3) 0.0261(19) 0.032(2) -0.0066(17) 0.0052(19) -0.0054(18)
C10 0.0293(19) 0.0287(19) 0.027(2) -0.0053(16) -0.0027(16) -0.0030(15)
C11 0.076(3) 0.030(2) 0.045(3) -0.005(2) 0.007(3) -0.019(2)
C12 0.074(3) 0.022(2) 0.038(3) -0.0077(18) -0.002(2) -0.003(2)
C13 0.038(2) 0.048(2) 0.032(2) -0.0055(19) 0.0028(18) -0.0102(19)
C14 0.034(2) 0.0282(19) 0.030(2) -0.0081(16) -0.0021(16) 0.0053(16)
C15 0.0291(19) 0.0299(19) 0.027(2) -0.0096(16) -0.0028(15) 0.0038(15)
C16 0.056(3) 0.027(2) 0.042(3) -0.0110(18) -0.009(2) -0.0038(19)
C17 0.053(3) 0.039(2) 0.042(3) -0.018(2) -0.015(2) -0.004(2)
C18 0.044(2) 0.041(2) 0.029(2) -0.0066(18) -0.0124(19) 0.0016(19)
C1AA 0.075(7) 0.065(6) 0.059(6) 0.009(5) 0.038(5) 0.022(5)
C1BA 0.054(6) 0.175(13) 0.040(5) -0.036(8) -0.005(4) -0.001(8)
C1CA 0.064(6) 0.078(7) 0.096(9) -0.016(6) 0.021(6) -0.031(5)
C1DA 0.076(5) 0.038(4) 0.054(5) -0.010(3) -0.034(4) 0.017(4)
C1EA 0.064(5) 0.062(5) 0.036(4) 0.015(4) -0.006(4) -0.010(4)
C1FA 0.048(4) 0.056(4) 0.040(4) -0.010(3) -0.015(3) -0.001(3)
C1AB 0.068(14) 0.20(3) 0.060(14) -0.020(18) 0.007(11) 0.036(18)
C1BB 0.108(18) 0.096(16) 0.060(14) 0.017(12) 0.034(13) -0.006(14)
C1CB 0.11(2) 0.18(3) 0.11(2) -0.12(2) 0.092(19) -0.10(2)
C1DB 0.102(14) 0.047(8) 0.068(12) 0.009(8) -0.069(11) -0.011(9)
C1EB 0.082(11) 0.064(10) 0.030(8) -0.003(7) -0.018(8) 0.011(9)
C1FB 0.065(10) 0.057(9) 0.046(9) -0.002(7) -0.016(8) 0.004(8)
C20 0.0326(19) 0.0220(17) 0.0216(19) -0.0037(14) -0.0028(15) 0.0033(15)
C21 0.0318(19) 0.0245(18) 0.025(2) -0.0065(15) 0.0000(15) 0.0005(15)
C22 0.066(3) 0.092(4) 0.031(3) -0.012(3) -0.011(2) 0.041(3)
C23 0.079(4) 0.105(5) 0.025(3) -0.015(3) -0.012(3) 0.027(3)
C24 0.059(3) 0.051(3) 0.027(2) -0.008(2) 0.011(2) 0.003(2)
C25 0.047(3) 0.077(4) 0.042(3) -0.005(3) 0.007(2) 0.022(3)
C26 0.040(2) 0.070(3) 0.029(2) -0.004(2) -0.0035(19) 0.013(2)
C31 0.0296(19) 0.037(2) 0.024(2) -0.0033(16) -0.0054(16) -0.0037(16)
C32 0.032(2) 0.045(2) 0.036(2) 0.0020(19) 0.0002(18) 0.0032(18)
C33 0.031(2) 0.083(4) 0.056(3) 0.014(3) -0.002(2) 0.001(2)
C34 0.037(3) 0.106(5) 0.070(4) 0.004(4) -0.017(3) -0.025(3)
C35 0.064(4) 0.074(4) 0.087(5) -0.018(3) -0.016(3) -0.033(3)
C36 0.047(3) 0.048(3) 0.065(3) -0.018(2) -0.015(2) -0.006(2)
C41 0.0305(19) 0.0333(19) 0.0178(19) -0.0014(15) -0.0007(15) -0.0025(15)
C42 0.032(2) 0.044(2) 0.027(2) -0.0077(17) 0.0002(16) 0.0022(17)
C43 0.031(2) 0.083(4) 0.039(3) -0.023(3) -0.0026(19) 0.004(2)
C44 0.047(3) 0.093(4) 0.033(3) -0.012(3) 0.000(2) -0.033(3)
C45 0.065(3) 0.058(3) 0.038(3) 0.004(2) -0.016(2) -0.031(3)
C46 0.046(2) 0.037(2) 0.033(2) -0.0017(19) -0.0114(19) -0.0080(18)
C51 0.0296(19) 0.0211(17) 0.024(2) -0.0007(14) -0.0045(15) -0.0005(14)
C52 0.053(3) 0.034(2) 0.030(2) -0.0051(18) -0.0041(19) 0.0130(19)
C53 0.063(3) 0.043(2) 0.025(2) -0.0014(19) -0.007(2) 0.006(2)
C54 0.048(2) 0.037(2) 0.036(2) 0.0055(19) -0.013(2) 0.0028(19)
C55 0.036(2) 0.034(2) 0.043(3) -0.0024(19) -0.0059(19) 0.0083(17)
C56 0.032(2) 0.0278(18) 0.028(2) -0.0013(15) -0.0022(16) 0.0017(15)
C61 0.0329(19) 0.0234(18) 0.0230(19) 0.0004(15) -0.0037(15) 0.0025(15)
C62 0.040(2) 0.035(2) 0.032(2) -0.0103(18) -0.0028(18) -0.0050(17)
C63 0.036(2) 0.035(2) 0.035(2) -0.0048(18) 0.0048(18) -0.0040(17)
C64 0.044(2) 0.034(2) 0.023(2) 0.0009(16) 0.0040(17) 0.0076(18)
C65 0.045(2) 0.032(2) 0.023(2) -0.0062(16) -0.0061(17) 0.0038(17)
C66 0.031(2) 0.0290(19) 0.028(2) -0.0018(16) -0.0057(16) 0.0015(16)
C71 0.034(2) 0.0286(19) 0.026(2) -0.0065(16) -0.0002(16) 0.0035(16)
C72 0.040(2) 0.044(2) 0.037(2) -0.0054(19) -0.0006(19) -0.0016(19)
C73 0.047(3) 0.045(3) 0.059(3) -0.004(2) 0.008(2) -0.011(2)
C74 0.033(2) 0.044(3) 0.077(4) -0.027(3) -0.001(2) -0.005(2)
C75 0.036(2) 0.054(3) 0.061(3) -0.033(3) -0.015(2) 0.010(2)
C76 0.039(2) 0.037(2) 0.034(2) -0.0090(18) -0.0041(18) 0.0073(17)
C81 0.0312(19) 0.034(2) 0.027(2) -0.0072(17) -0.0042(16) 0.0019(16)
C82 0.038(2) 0.048(2) 0.033(2) -0.012(2) -0.0046(18) 0.0062(19)
C83 0.045(3) 0.070(3) 0.045(3) -0.035(3) -0.008(2) 0.012(2)
C84 0.052(3) 0.056(3) 0.096(5) -0.046(3) 0.000(3) 0.002(3)
C85 0.083(4) 0.035(3) 0.089(5) -0.014(3) 0.027(3) -0.005(3)
C86 0.067(3) 0.037(2) 0.048(3) -0.011(2) 0.014(2) 0.001(2)
C91 0.0292(19) 0.034(2) 0.025(2) 0.0019(16) -0.0007(15) -0.0070(16)
C92 0.048(2) 0.038(2) 0.034(2) -0.0076(18) -0.0125(19) 0.0027(19)
C93 0.040(2) 0.032(2) 0.050(3) 0.0022(19) -0.002(2) 0.0016(18)
C94 0.054(3) 0.041(3) 0.068(4) 0.009(2) -0.034(3) -0.003(2)
C95 0.085(4) 0.050(3) 0.094(5) -0.007(3) -0.067(4) -0.004(3)
C96 0.063(3) 0.031(2) 0.060(3) -0.003(2) -0.032(3) -0.005(2)
B 0.034(2) 0.029(2) 0.021(2) -0.0042(17) -0.0019(17) -0.0005(18)

loop_
_atom_type_symbol
_atom_type_description
_atom_type_scat_dispersion_real
_atom_type_scat_dispersion_imag
_atom_type_scat_source
C C 0.0033 0.0016 'International Tables Vol C Tables 4.2.6.8 and 6.1.1.4'
H H 0.0000 0.0000 'International Tables Vol C Tables 4.2.6.8 and 6.1.1.4'
B B 0.0013 0.0007 'International Tables Vol C Tables 4.2.6.8 and 6.1.1.4'
N N 0.0061 0.0033 'International Tables Vol C Tables 4.2.6.8 and 6.1.1.4'
O O 0.0106 0.0060 'International Tables Vol C Tables 4.2.6.8 and 6.1.1.4'
P P 0.1023 0.0942 'International Tables Vol C Tables 4.2.6.8 and 6.1.1.4'
Cl Cl 0.1484 0.1585 'International Tables Vol C Tables 4.2.6.8 and 6.1.1.4'
Br Br -0.2901 2.4595 'International Tables Vol C Tables 4.2.6.8 and 6.1.1.4'
Rh Rh -1.1178 0.9187 'International Tables Vol C Tables 4.2.6.8 and 6.1.1.4'

loop_
_geom_angle_atom_site_label_1
_geom_angle_atom_site_label_2
_geom_angle_atom_site_label_3
_geom_angle
C1 Rh1 C10 85.01(15)
C1 Rh1 P1 91.24(11)
C10 Rh1 P1 175.88(11)
C1 Rh1 Br 174.68(12)
C10 Rh1 Br 92.62(10)
P1 Rh1 Br 90.98(3)
C2 Rh2 C15 88.63(16)
C2 Rh2 P2 93.46(12)
C15 Rh2 P2 172.50(11)
C2 Rh2 Br 174.19(13)
C15 Rh2 Br 87.44(10)
P2 Rh2 Br 90.98(3)
Rh1 Br Rh2 80.939(15)
C31 P1 C21 101.95(17)
C31 P1 C20 102.82(17)
C21 P1 C20 103.56(16)
C31 P1 Rh1 119.26(13)
C21 P1 Rh1 110.98(12)
C20 P1 Rh1 116.25(12)
C51 P2 C41 102.08(16)
C51 P2 C20 104.25(16)
C41 P2 C20 104.58(17)
C51 P2 Rh2 108.86(12)
C41 P2 Rh2 120.53(12)
C20 P2 Rh2 114.72(12)
C10 N10 C11 109.9(3)
C10 N10 C13 127.2(3)
C11 N10 C13 122.9(3)
C10 N11 C12 111.5(3)
C10 N11 C14 125.0(3)
C12 N11 C14 122.9(3)
C15 N12 C16 111.0(3)
C15 N12 C14 124.7(3)
C16 N12 C14 124.2(3)
C15 N13 C17 109.8(3)
C15 N13 C18 127.4(3)
C17 N13 C18 122.7(3)
O1 C1 Rh1 176.2(4)
O2 C2 Rh2 178.0(4)
N10 C10 N11 104.3(3)
N10 C10 Rh1 131.8(3)
N11 C10 Rh1 122.6(3)
C12 C11 N10 108.3(4)
C11 C12 N11 106.1(4)
C1AB C13 C1CB 119.5(18)
C1AB C13 N10 103.6(9)
C1BA C13 N10 108.1(5)
C1CB C13 N10 112.9(9)
C1BA C13 C1AA 114.9(7)
N10 C13 C1AA 110.7(5)
C1BA C13 C1CA 107.7(7)
N10 C13 C1CA 110.3(5)
C1AA C13 C1CA 105.0(7)
C1AB C13 C1BB 105.6(16)
C1CB C13 C1BB 105.5(16)
N10 C13 C1BB 109.1(9)
N11 C14 N12 110.5(3)
N13 C15 N12 104.8(3)
N13 C15 Rh2 130.9(3)
N12 C15 Rh2 124.2(3)
C17 C16 N12 106.6(4)
C16 C17 N13 107.7(3)
C1DA C18 C1EA 116.9(6)
C1FB C18 N13 110.8(7)
C1DA C18 N13 109.4(4)
C1EA C18 N13 105.2(4)
C1FB C18 C1EB 110.4(9)
N13 C18 C1EB 112.2(6)
C1DA C18 C1FA 108.0(5)
C1EA C18 C1FA 109.5(5)
N13 C18 C1FA 107.5(4)
C1FB C18 C1DB 105.2(10)
N13 C18 C1DB 114.9(5)
C1EB C18 C1DB 102.8(10)
P1 C20 P2 111.74(18)
C26 C21 C22 117.7(4)
C26 C21 P1 123.1(3)
C22 C21 P1 119.0(3)
C21 C22 C23 121.0(4)
C24 C23 C22 120.6(5)
C25 C24 C23 118.7(4)
C24 C25 C26 121.0(4)
C21 C26 C25 120.9(4)
C32 C31 C36 118.7(4)
C32 C31 P1 121.1(3)
C36 C31 P1 120.2(3)
C31 C32 C33 120.0(4)
C34 C33 C32 120.5(5)
C33 C34 C35 121.0(5)
C34 C35 C36 119.7(5)
C31 C36 C35 120.0(5)
C46 C41 C42 119.1(3)
C46 C41 P2 120.8(3)
C42 C41 P2 120.1(3)
C43 C42 C41 120.0(4)
C44 C43 C42 119.8(4)
C45 C44 C43 120.4(4)
C44 C45 C46 120.5(4)
C45 C46 C41 120.3(4)
C56 C51 C52 118.4(3)
C56 C51 P2 124.5(3)
C52 C51 P2 117.0(3)
C53 C52 C51 121.1(4)
C52 C53 C54 120.2(4)
C55 C54 C53 119.3(4)
C54 C55 C56 120.9(4)
C55 C56 C51 120.1(4)
C66 C61 C62 114.5(3)
C66 C61 B 126.5(3)
C62 C61 B 119.0(3)
C63 C62 C61 123.0(4)
C62 C63 C64 120.3(4)
C65 C64 C63 118.7(4)
C64 C65 C66 119.9(4)
C65 C66 C61 123.4(4)
C72 C71 C76 114.5(4)
C72 C71 B 124.2(3)
C76 C71 B 121.3(3)
C73 C72 C71 122.6(4)
C74 C73 C72 121.1(5)
C73 C74 C75 118.3(4)
C74 C75 C76 120.6(4)
C75 C76 C71 122.9(4)
C86 C81 C82 115.2(4)
C86 C81 B 124.0(4)
C82 C81 B 120.8(4)
C83 C82 C81 123.0(4)
C84 C83 C82 119.9(5)
C85 C84 C83 118.9(4)
C84 C85 C86 120.4(5)
C81 C86 C85 122.5(5)
C96 C91 C92 114.2(4)
C96 C91 B 126.0(3)
C92 C91 B 119.6(3)
C93 C92 C91 123.8(4)
C94 C93 C92 119.8(4)
C95 C94 C93 118.3(4)
C94 C95 C96 121.2(5)
C91 C96 C95 122.6(4)
C61 B C71 114.1(3)
C61 B C91 104.9(3)
C71 B C91 110.1(3)
C61 B C81 111.2(3)
C71 B C81 106.6(3)
C91 B C81 109.9(3)
Cl1S C1S Cl2S 110.04(4)

loop_
_geom_bond_atom_site_label_1
_geom_bond_atom_site_label_2
_geom_bond_distance
Rh1 C1 1.802(4)
Rh1 C10 2.083(3)
Rh1 P1 2.3066(9)
Rh1 Br 2.5412(5)
Rh2 C2 1.799(4)
Rh2 C15 2.057(4)
Rh2 P2 2.3018(9)
Rh2 Br 2.5466(5)
P1 C31 1.818(4)
P1 C21 1.828(4)
P1 C20 1.837(4)
P2 C51 1.821(4)
P2 C41 1.823(4)
P2 C20 1.845(4)
O1 C1 1.145(5)
O2 C2 1.150(5)
N10 C10 1.350(5)
N10 C11 1.387(5)
N10 C13 1.494(5)
N11 C10 1.363(5)
N11 C12 1.376(5)
N11 C14 1.442(5)
N12 C15 1.359(5)
N12 C16 1.381(5)
N12 C14 1.461(5)
N13 C15 1.354(5)
N13 C17 1.394(5)
N13 C18 1.502(5)
C11 C12 1.325(6)
C13 C1AB 1.39(2)
C13 C1BA 1.464(10)
C13 C1CB 1.48(2)
C13 C1AA 1.524(9)
C13 C1CA 1.541(9)
C13 C1BB 1.561(19)
C16 C17 1.331(6)
C18 C1FB 1.456(15)
C18 C1DA 1.480(8)
C18 C1EA 1.482(8)
C18 C1EB 1.536(15)
C18 C1FA 1.547(7)
C18 C1DB 1.630(15)
C21 C26 1.364(5)
C21 C22 1.376(6)
C22 C23 1.381(7)
C23 C24 1.374(7)
C24 C25 1.342(7)
C25 C26 1.396(6)
C31 C32 1.383(5)
C31 C36 1.391(6)
C32 C33 1.391(6)
C33 C34 1.343(8)
C34 C35 1.366(8)
C35 C36 1.393(7)
C41 C46 1.385(5)
C41 C42 1.390(5)
C42 C43 1.386(6)
C43 C44 1.377(7)
C44 C45 1.362(7)
C45 C46 1.374(6)
C51 C56 1.391(5)
C51 C52 1.392(5)
C52 C53 1.378(6)
C53 C54 1.384(6)
C54 C55 1.377(6)
C55 C56 1.388(5)
C61 C66 1.396(5)
C61 C62 1.402(5)
C61 B 1.635(6)
C62 C63 1.376(6)
C63 C64 1.391(6)
C64 C65 1.372(6)
C65 C66 1.387(5)
C71 C72 1.402(6)
C71 C76 1.404(5)
C71 B 1.649(6)
C72 C73 1.389(6)
C73 C74 1.373(7)
C74 C75 1.378(7)
C75 C76 1.388(6)
C81 C86 1.380(6)
C81 C82 1.396(5)
C81 B 1.655(5)
C82 C83 1.384(6)
C83 C84 1.376(7)
C84 C85 1.366(8)
C85 C86 1.396(6)
C91 C96 1.385(6)
C91 C92 1.394(5)
C91 B 1.654(6)
C92 C93 1.379(6)
C93 C94 1.378(6)
C94 C95 1.359(7)
C95 C96 1.387(6)
Cl1S C1S 1.7997(5)
Cl2S C1S 1.8001(5)

loop_
_geom_torsion_atom_site_label_1
_geom_torsion_atom_site_label_2
_geom_torsion_atom_site_label_3
_geom_torsion_atom_site_label_4
_geom_torsion
C1 Rh1 Br Rh2 162.3(12)
C10 Rh1 Br Rh2 98.97(10)
P1 Rh1 Br Rh2 -83.05(3)
C2 Rh2 Br Rh1 -53.0(14)
C15 Rh2 Br Rh1 -100.43(11)
P2 Rh2 Br Rh1 86.90(3)
C1 Rh1 P1 C31 -41.08(19)
C10 Rh1 P1 C31 -65.5(14)
Br Rh1 P1 C31 143.76(14)
C1 Rh1 P1 C21 76.89(18)
C10 Rh1 P1 C21 52.4(14)
Br Rh1 P1 C21 -98.27(13)
C1 Rh1 P1 C20 -165.13(18)
C10 Rh1 P1 C20 170.4(14)
Br Rh1 P1 C20 19.71(13)
C2 Rh2 P2 C51 -92.74(19)
C15 Rh2 P2 C51 13.3(8)
Br Rh2 P2 C51 91.00(13)
C2 Rh2 P2 C41 24.5(2)
C15 Rh2 P2 C41 130.6(8)
Br Rh2 P2 C41 -151.72(14)
C2 Rh2 P2 C20 150.93(19)
C15 Rh2 P2 C20 -103.1(8)
Br Rh2 P2 C20 -25.33(13)
C10 Rh1 C1 O1 37(5)
P1 Rh1 C1 O1 -141(5)
Br Rh1 C1 O1 -26(6)
C15 Rh2 C2 O2 -6(13)
P2 Rh2 C2 O2 167(13)
Br Rh2 C2 O2 -53(14)
C11 N10 C10 N11 -1.6(5)
C13 N10 C10 N11 176.0(4)
C11 N10 C10 Rh1 165.4(3)
C13 N10 C10 Rh1 -17.0(6)
C12 N11 C10 N10 1.5(5)
C14 N11 C10 N10 -169.8(3)
C12 N11 C10 Rh1 -167.0(3)
C14 N11 C10 Rh1 21.8(5)
C1 Rh1 C10 N10 -74.2(4)
P1 Rh1 C10 N10 -49.7(16)
Br Rh1 C10 N10 101.0(4)
C1 Rh1 C10 N11 90.7(3)
P1 Rh1 C10 N11 115.2(14)
Br Rh1 C10 N11 -94.1(3)
C10 N10 C11 C12 1.1(6)
C13 N10 C11 C12 -176.6(4)
N10 C11 C12 N11 -0.2(5)
C10 N11 C12 C11 -0.8(5)
C14 N11 C12 C11 170.6(4)
C10 N10 C13 C1AB -82.7(15)
C11 N10 C13 C1AB 94.6(15)
C10 N10 C13 C1BA 93.7(7)
C11 N10 C13 C1BA -88.9(7)
C10 N10 C13 C1CB 48.0(17)
C11 N10 C13 C1CB -134.6(16)
C10 N10 C13 C1AA -32.9(8)
C11 N10 C13 C1AA 144.4(7)
C10 N10 C13 C1CA -148.7(6)
C11 N10 C13 C1CA 28.6(8)
C10 N10 C13 C1BB 165.1(12)
C11 N10 C13 C1BB -17.6(13)
C10 N11 C14 N12 85.8(4)
C12 N11 C14 N12 -84.5(4)
C15 N12 C14 N11 -108.8(4)
C16 N12 C14 N11 68.1(5)
C17 N13 C15 N12 -0.8(4)
C18 N13 C15 N12 176.7(3)
C17 N13 C15 Rh2 175.5(3)
C18 N13 C15 Rh2 -7.0(6)
C16 N12 C15 N13 0.7(4)
C14 N12 C15 N13 178.0(3)
C16 N12 C15 Rh2 -175.9(3)
C14 N12 C15 Rh2 1.3(5)
C2 Rh2 C15 N13 97.2(4)
P2 Rh2 C15 N13 -9.1(11)
Br Rh2 C15 N13 -87.1(4)
C2 Rh2 C15 N12 -87.1(3)
P2 Rh2 C15 N12 166.6(6)
Br Rh2 C15 N12 88.7(3)
C15 N12 C16 C17 -0.4(5)
C14 N12 C16 C17 -177.7(4)
N12 C16 C17 N13 -0.1(5)
C15 N13 C17 C16 0.6(5)
C18 N13 C17 C16 -177.0(4)
C15 N13 C18 C1FB 105.3(8)
C17 N13 C18 C1FB -77.5(8)
C15 N13 C18 C1DA 45.7(6)
C17 N13 C18 C1DA -137.1(5)
C15 N13 C18 C1EA -80.7(6)
C17 N13 C18 C1EA 96.5(5)
C15 N13 C18 C1EB -130.7(8)
C17 N13 C18 C1EB 46.5(9)
C15 N13 C18 C1FA 162.7(4)
C17 N13 C18 C1FA -20.2(6)
C15 N13 C18 C1DB -13.7(10)
C17 N13 C18 C1DB 163.5(9)
C31 P1 C20 P2 -76.6(2)
C21 P1 C20 P2 177.56(19)
Rh1 P1 C20 P2 55.6(2)
C51 P2 C20 P1 -170.30(18)
C41 P2 C20 P1 82.9(2)
Rh2 P2 C20 P1 -51.3(2)
C31 P1 C21 C26 -136.2(4)
C20 P1 C21 C26 -29.7(4)
Rh1 P1 C21 C26 95.8(3)
C31 P1 C21 C22 47.9(4)
C20 P1 C21 C22 154.5(4)
Rh1 P1 C21 C22 -80.1(4)
C26 C21 C22 C23 1.1(8)
P1 C21 C22 C23 177.2(5)
C21 C22 C23 C24 -0.8(10)
C22 C23 C24 C25 0.0(9)
C23 C24 C25 C26 0.6(8)
C22 C21 C26 C25 -0.5(7)
P1 C21 C26 C25 -176.5(4)
C24 C25 C26 C21 -0.3(8)
C21 P1 C31 C32 -125.2(3)
C20 P1 C31 C32 127.7(3)
Rh1 P1 C31 C32 -2.7(4)
C21 P1 C31 C36 56.5(4)
C20 P1 C31 C36 -50.6(4)
Rh1 P1 C31 C36 179.0(3)
C36 C31 C32 C33 -0.5(6)
P1 C31 C32 C33 -178.8(4)
C31 C32 C33 C34 0.9(7)
C32 C33 C34 C35 0.1(9)
C33 C34 C35 C36 -1.4(9)
C32 C31 C36 C35 -0.8(7)
P1 C31 C36 C35 177.5(4)
C34 C35 C36 C31 1.8(9)
C51 P2 C41 C46 -32.9(4)
C20 P2 C41 C46 75.6(3)
Rh2 P2 C41 C46 -153.5(3)
C51 P2 C41 C42 146.5(3)
C20 P2 C41 C42 -105.1(3)
Rh2 P2 C41 C42 25.9(4)
C46 C41 C42 C43 -0.9(6)
P2 C41 C42 C43 179.8(3)
C41 C42 C43 C44 1.1(6)
C42 C43 C44 C45 -0.9(7)
C43 C44 C45 C46 0.5(7)
C44 C45 C46 C41 -0.3(7)
C42 C41 C46 C45 0.5(6)
P2 C41 C46 C45 179.9(3)
C41 P2 C51 C56 105.5(3)
C20 P2 C51 C56 -3.2(4)
Rh2 P2 C51 C56 -126.1(3)
C41 P2 C51 C52 -73.5(3)
C20 P2 C51 C52 177.9(3)
Rh2 P2 C51 C52 55.0(3)
C56 C51 C52 C53 0.3(6)
P2 C51 C52 C53 179.3(3)
C51 C52 C53 C54 0.5(7)
C52 C53 C54 C55 -1.1(7)
C53 C54 C55 C56 0.8(6)
C54 C55 C56 C51 0.0(6)
C52 C51 C56 C55 -0.6(6)
P2 C51 C56 C55 -179.5(3)
C66 C61 C62 C63 -2.9(6)
B C61 C62 C63 178.9(4)
C61 C62 C63 C64 1.3(6)
C62 C63 C64 C65 1.3(6)
C63 C64 C65 C66 -2.1(6)
C64 C65 C66 C61 0.4(6)
C62 C61 C66 C65 2.0(5)
B C61 C66 C65 -179.9(3)
C76 C71 C72 C73 -1.1(6)
B C71 C72 C73 -178.4(4)
C71 C72 C73 C74 -1.3(7)
C72 C73 C74 C75 1.5(7)
C73 C74 C75 C76 0.8(6)
C74 C75 C76 C71 -3.5(6)
C72 C71 C76 C75 3.5(6)
B C71 C76 C75 -179.2(4)
C86 C81 C82 C83 4.3(6)
B C81 C82 C83 -176.3(4)
C81 C82 C83 C84 -2.3(7)
C82 C83 C84 C85 -1.1(8)
C83 C84 C85 C86 2.2(9)
C82 C81 C86 C85 -3.2(7)
B C81 C86 C85 177.5(5)
C84 C85 C86 C81 0.1(9)
C96 C91 C92 C93 -1.1(6)
B C91 C92 C93 -176.3(4)
C91 C92 C93 C94 -0.5(7)
C92 C93 C94 C95 1.1(8)
C93 C94 C95 C96 0.0(9)
C92 C91 C96 C95 2.2(7)
B C91 C96 C95 177.1(5)
C94 C95 C96 C91 -1.7(9)
C66 C61 B C71 2.7(5)
C62 C61 B C71 -179.2(3)
C66 C61 B C91 -117.9(4)
C62 C61 B C91 60.2(4)
C66 C61 B C81 123.4(4)
C62 C61 B C81 -58.6(4)
C72 C71 B C61 -134.5(4)
C76 C71 B C61 48.4(5)
C72 C71 B C91 -16.9(5)
C76 C71 B C91 166.0(3)
C72 C71 B C81 102.3(4)
C76 C71 B C81 -74.8(4)
C96 C91 B C61 -111.0(4)
C92 C91 B C61 63.7(4)
C96 C91 B C71 125.8(4)
C92 C91 B C71 -59.6(5)
C96 C91 B C81 8.6(6)
C92 C91 B C81 -176.7(3)
C86 C81 B C61 -7.1(6)
C82 C81 B C61 173.5(3)
C86 C81 B C71 117.9(4)
C82 C81 B C71 -61.5(4)
C86 C81 B C91 -122.8(4)
C82 C81 B C91 57.9(5)
